data_4503282
loop_
_publ_author_name
'Timmons, Daren J.'
'Pacheco, Matthew R.'
'Fricke, Kyle A.'
'Slebodnick, Carla'

_publ_section_title
;
 Assembling Extended Structures with Flavonoids
;
_journal_issue 8
_journal_name_full 'Crystal Growth &amp; Design'
_journal_page_first 2765
_journal_paper_doi 10.1021/cg7009572
_journal_volume 8
_journal_year 2008
_chemical_absolute_configuration unk
_chemical_compound_source 'synthesis as described'
_chemical_formula_moiety 'C15 H10 O4, C6 H12 N2'
_chemical_formula_sum 'C21 H22 N2 O4'
_chemical_formula_weight 366.41
_chemical_name_common '[1][4]'
_chemical_name_systematic
;
 ?
;
_space_group_IT_number 19
_symmetry_cell_setting orthorhombic
_symmetry_Int_Tables_number 19
_symmetry_space_group_name_Hall 'P 2ac 2ab'
_symmetry_space_group_name_H-M 'P 21 21 21'
_atom_sites_solution_hydrogens geom
_atom_sites_solution_primary direct
_atom_sites_solution_secondary difmap
_audit_creation_date 2007-09-11T13:42:12-00:00
_audit_creation_method 'WinGX routine CIF_UPDATE'
_cell_angle_alpha 90
_cell_angle_beta 90
_cell_angle_gamma 90
_cell_formula_units_Z 4
_cell_length_a 6.3156(14)
_cell_length_b 12.822(2)
_cell_length_c 22.026(4)
_cell_measurement_reflns_used 1503
_cell_measurement_temperature 100(2)
_cell_measurement_theta_max 16.67
_cell_measurement_theta_min 3.2
_cell_measurement_wavelength 0.71073
_cell_volume 1783.6(6)
_computing_cell_refinement 'CrysAlis (Oxford Diffraction)'
_computing_data_collection 'CrysAlis (Oxford Diffraction)'
_computing_data_reduction 'CrysAlis (Oxford Diffraction)'
_computing_molecular_graphics 'Ortep-3 for Windows (Farrugia, 1997)'
_computing_publication_material 'WinGX publication routines (Farrugia, 1999)'
_computing_structure_refinement 'SHELXL-97 (Sheldrick, 1997)'
_computing_structure_solution 'SIR92 (Giacovazzo et al, 1993)'
_diffrn_ambient_temperature 100(2)
_diffrn_detector CCD
_diffrn_measured_fraction_theta_full 0.993
_diffrn_measured_fraction_theta_max 0.993
_diffrn_measurement_device '\k-geometry diffractometer'
_diffrn_measurement_device_type 'Oxford Diffraction Xcalibur'
_diffrn_measurement_method 'phi and omega scans'
_diffrn_radiation_monochromator graphite
_diffrn_radiation_probe x-ray
_diffrn_radiation_type MoK\a
_diffrn_radiation_wavelength 0.71073
_diffrn_reflns_av_R_equivalents 0.0423
_diffrn_reflns_av_unetI/netI 0.038
_diffrn_reflns_limit_h_max 7
_diffrn_reflns_limit_h_min -7
_diffrn_reflns_limit_k_max 15
_diffrn_reflns_limit_k_min -10
_diffrn_reflns_limit_l_max 25
_diffrn_reflns_limit_l_min -26
_diffrn_reflns_number 12768
_diffrn_reflns_theta_full 25
_diffrn_reflns_theta_max 25.05
_diffrn_reflns_theta_min 4.03
_diffrn_source 'fine-focus sealed tube'
_diffrn_standards_decay_% <2%
_diffrn_standards_interval_count 50
_diffrn_standards_number 2
_exptl_absorpt_coefficient_mu 0.095
_exptl_absorpt_correction_type none
_exptl_crystal_colour colorless
_exptl_crystal_density_diffrn 1.364
_exptl_crystal_density_method 'not measured'
_exptl_crystal_description 'flat plate'
_exptl_crystal_F_000 776
_exptl_crystal_size_max 0.320
_exptl_crystal_size_mid 0.300
_exptl_crystal_size_min 0.035
_refine_diff_density_max 0.134
_refine_diff_density_min -0.157
_refine_diff_density_rms 0.035
_refine_ls_extinction_method none
_refine_ls_goodness_of_fit_ref 0.957
_refine_ls_hydrogen_treatment mixed
_refine_ls_matrix_type full
_refine_ls_number_parameters 250
_refine_ls_number_reflns 1838
_refine_ls_number_restraints 0
_refine_ls_restrained_S_all 0.957
_refine_ls_R_factor_all 0.0396
_refine_ls_R_factor_gt 0.0291
_refine_ls_shift/su_max 0
_refine_ls_shift/su_mean 0
_refine_ls_structure_factor_coef Fsqd
_refine_ls_weighting_details 'calc w=1/[\s^2^(Fo^2^)+(0.0393P)^2^+0.0000P] where P=(Fo^2^+2Fc^2^)/3'
_refine_ls_weighting_scheme calc
_refine_ls_wR_factor_gt 0.0611
_refine_ls_wR_factor_ref 0.0627
_reflns_number_gt 1459
_reflns_number_total 1838
_reflns_threshold_expression >2sigma(I)
_cod_data_source_file cg7009572-file003.cif
_cod_data_source_block kaf170_noabs
_cod_database_code 4503282

loop_
_symmetry_equiv_pos_as_xyz
'x, y, z'
'-x+1/2, -y, z+1/2'
'x+1/2, -y+1/2, -z'
'-x, y+1/2, -z+1/2'

loop_
_atom_site_label
_atom_site_type_symbol
_atom_site_fract_x
_atom_site_fract_y
_atom_site_fract_z
_atom_site_U_iso_or_equiv
_atom_site_adp_type
_atom_site_occupancy
_atom_site_symmetry_multiplicity
_atom_site_calc_flag
_atom_site_refinement_flags
C2 C 0.2814(3) 0.27786(15) 0.65689(9) 0.0183(5) Uani 1 1 d .
C3 C 0.1688(3) 0.32390(16) 0.70230(9) 0.0173(5) Uani 1 1 d .
C4 C 0.0001(3) 0.39794(16) 0.68897(10) 0.0176(5) Uani 1 1 d .
C5 C -0.1979(4) 0.48601(15) 0.60431(10) 0.0197(5) Uani 1 1 d .
H5 H -0.2849 0.5204 0.6333 0.024 Uiso 1 1 calc R
C6 C -0.2309(4) 0.50268(16) 0.54337(10) 0.0208(5) Uani 1 1 d .
C7 C -0.1064(4) 0.44844(17) 0.50093(10) 0.0251(6) Uani 1 1 d .
H7 H -0.1326 0.4574 0.4588 0.03 Uiso 1 1 calc R
C8 C 0.0523(4) 0.38272(18) 0.51946(10) 0.0249(6) Uani 1 1 d .
H8 H 0.137 0.3473 0.4904 0.03 Uiso 1 1 calc R
C9 C 0.0881(3) 0.36843(16) 0.58147(9) 0.0193(5) Uani 1 1 d .
C10 C -0.0357(3) 0.41822(16) 0.62431(10) 0.0178(5) Uani 1 1 d .
C11 C 0.4517(3) 0.19994(16) 0.66343(9) 0.0177(5) Uani 1 1 d .
C12 C 0.4280(4) 0.11466(16) 0.70181(9) 0.0205(5) Uani 1 1 d .
H12 H 0.303 0.1072 0.7254 0.025 Uiso 1 1 calc R
C13 C 0.5876(4) 0.04050(17) 0.70553(9) 0.0214(5) Uani 1 1 d .
H13 H 0.5708 -0.0179 0.7316 0.026 Uiso 1 1 calc R
C14 C 0.7713(4) 0.05078(17) 0.67158(9) 0.0227(5) Uani 1 1 d .
H14 H 0.8807 0.0002 0.6748 0.027 Uiso 1 1 calc R
C15 C 0.7947(4) 0.13560(16) 0.63270(10) 0.0220(5) Uani 1 1 d .
H15 H 0.9197 0.1428 0.6091 0.026 Uiso 1 1 calc R
C16 C 0.6357(3) 0.20913(16) 0.62858(9) 0.0200(5) Uani 1 1 d .
H16 H 0.6515 0.2666 0.6018 0.024 Uiso 1 1 calc R
C21 C -0.2634(4) 0.35612(17) 0.85667(11) 0.0277(6) Uani 1 1 d .
H21A H -0.325 0.3794 0.8176 0.033 Uiso 1 1 calc R
H21B H -0.2063 0.4182 0.8778 0.033 Uiso 1 1 calc R
C22 C -0.4379(4) 0.30568(17) 0.89600(10) 0.0248(5) Uani 1 1 d .
H22A H -0.4462 0.3419 0.9356 0.03 Uiso 1 1 calc R
H22B H -0.5766 0.313 0.8755 0.03 Uiso 1 1 calc R
C23 C -0.1777(4) 0.19272(17) 0.81069(9) 0.0265(5) Uani 1 1 d .
H23A H -0.0657 0.1397 0.8046 0.032 Uiso 1 1 calc R
H23B H -0.2266 0.2164 0.7703 0.032 Uiso 1 1 calc R
C24 C -0.3644(4) 0.14405(17) 0.84581(10) 0.0264(6) Uani 1 1 d .
H24A H -0.4961 0.1525 0.822 0.032 Uiso 1 1 calc R
H24B H -0.3387 0.0685 0.8513 0.032 Uiso 1 1 calc R
C25 C -0.0104(4) 0.24450(18) 0.90385(10) 0.0239(6) Uani 1 1 d .
H25A H 0.0407 0.3044 0.9282 0.029 Uiso 1 1 calc R
H25B H 0.1103 0.1967 0.8971 0.029 Uiso 1 1 calc R
C26 C -0.1870(3) 0.18678(19) 0.93905(10) 0.0242(5) Uani 1 1 d .
H26A H -0.1475 0.1126 0.9442 0.029 Uiso 1 1 calc R
H26B H -0.203 0.2181 0.9799 0.029 Uiso 1 1 calc R
N1 N -0.3908(3) 0.19395(13) 0.90581(7) 0.0193(4) Uani 1 1 d .
N2 N -0.0907(3) 0.28216(12) 0.84485(7) 0.0186(4) Uani 1 1 d .
O1 O 0.2468(2) 0.30059(10) 0.59674(6) 0.0217(4) Uani 1 1 d .
O2 O -0.3767(3) 0.57030(12) 0.52051(7) 0.0265(4) Uani 1 1 d .
H6 H -0.445(4) 0.6128(19) 0.5511(11) 0.04 Uiso 1 1 d .
O3 O 0.2199(2) 0.30260(11) 0.76074(6) 0.0206(3) Uani 1 1 d .
H3 H 0.112(4) 0.3092(18) 0.7851(10) 0.031 Uiso 1 1 d .
O4 O -0.1040(2) 0.43996(11) 0.72998(6) 0.0230(4) Uani 1 1 d .

loop_
_atom_site_aniso_label
_atom_site_aniso_U_11
_atom_site_aniso_U_22
_atom_site_aniso_U_33
_atom_site_aniso_U_23
_atom_site_aniso_U_13
_atom_site_aniso_U_12
C2 0.0196(12) 0.0184(12) 0.0168(11) 0.0000(9) -0.0025(10) -0.0038(10)
C3 0.0204(12) 0.0155(11) 0.0161(11) 0.0008(9) 0.0004(10) -0.0027(10)
C4 0.0166(12) 0.0160(12) 0.0200(12) -0.0013(9) 0.0013(10) -0.0041(10)
C5 0.0211(12) 0.0159(11) 0.0220(12) -0.0016(9) 0.0020(10) -0.0010(10)
C6 0.0209(12) 0.0175(11) 0.0241(12) 0.0005(9) -0.0023(11) 0.0004(11)
C7 0.0312(14) 0.0257(13) 0.0185(12) 0.0025(10) 0.0008(11) 0.0049(12)
C8 0.0305(14) 0.0260(13) 0.0184(12) -0.0030(10) 0.0014(11) 0.0062(12)
C9 0.0197(12) 0.0184(11) 0.0200(12) 0.0008(9) -0.0013(10) 0.0017(11)
C10 0.0180(12) 0.0156(11) 0.0199(11) 0.0005(9) 0.0006(10) -0.0046(10)
C11 0.0195(12) 0.0164(11) 0.0172(11) -0.0035(9) -0.0028(9) 0.0006(10)
C12 0.0203(12) 0.0208(12) 0.0203(12) -0.0020(10) -0.0026(10) -0.0025(11)
C13 0.0260(13) 0.0181(12) 0.0202(11) 0.0004(9) -0.0055(11) -0.0027(11)
C14 0.0243(13) 0.0226(12) 0.0214(12) -0.0038(10) -0.0047(10) 0.0049(11)
C15 0.0179(12) 0.0262(12) 0.0219(12) -0.0048(10) -0.0004(10) 0.0000(11)
C16 0.0240(12) 0.0176(11) 0.0184(11) -0.0018(10) -0.0018(10) 0.0007(10)
C21 0.0264(13) 0.0226(13) 0.0341(14) 0.0076(10) 0.0070(11) 0.0030(11)
C22 0.0195(12) 0.0240(13) 0.0310(13) 0.0038(11) 0.0043(10) 0.0005(11)
C23 0.0296(14) 0.0285(12) 0.0214(12) -0.0041(10) 0.0030(10) -0.0050(12)
C24 0.0286(14) 0.0285(13) 0.0220(12) -0.0035(10) 0.0005(11) -0.0082(12)
C25 0.0207(13) 0.0286(13) 0.0223(12) 0.0026(11) -0.0020(11) -0.0007(10)
C26 0.0214(13) 0.0274(13) 0.0238(12) 0.0046(10) -0.0022(10) -0.0021(12)
N1 0.0178(10) 0.0215(10) 0.0187(9) 0.0011(8) -0.0002(8) -0.0014(9)
N2 0.0195(10) 0.0176(10) 0.0186(9) 0.0002(7) 0.0011(8) -0.0004(9)
O1 0.0251(9) 0.0232(8) 0.0168(7) 0.0008(6) -0.0002(7) 0.0071(8)
O2 0.0310(10) 0.0282(9) 0.0204(8) 0.0007(7) -0.0028(7) 0.0112(8)
O3 0.0211(8) 0.0255(8) 0.0152(7) 0.0015(7) 0.0004(7) 0.0009(8)
O4 0.0267(9) 0.0243(8) 0.0179(8) -0.0008(7) 0.0032(7) 0.0046(8)

loop_
_atom_type_symbol
_atom_type_description
_atom_type_scat_dispersion_real
_atom_type_scat_dispersion_imag
_atom_type_scat_source
C C 0.0033 0.0016 'International Tables Vol C Tables 4.2.6.8 and 6.1.1.4'
H H 0 0 'International Tables Vol C Tables 4.2.6.8 and 6.1.1.4'
N N 0.0061 0.0033 'International Tables Vol C Tables 4.2.6.8 and 6.1.1.4'
O O 0.0106 0.006 'International Tables Vol C Tables 4.2.6.8 and 6.1.1.4'

loop_
_geom_angle_atom_site_label_1
_geom_angle_atom_site_label_2
_geom_angle_atom_site_label_3
_geom_angle
C3 C2 O1 122.23(19)
C3 C2 C11 127.06(19)
O1 C2 C11 110.71(17)
O3 C3 C2 119.07(19)
O3 C3 C4 119.82(18)
C2 C3 C4 121.08(19)
O4 C4 C3 121.60(19)
O4 C4 C10 123.3(2)
C3 C4 C10 115.12(19)
C6 C5 C10 120.6(2)
C6 C5 H5 119.7
C10 C5 H5 119.7
O2 C6 C5 124.2(2)
O2 C6 C7 116.58(19)
C5 C6 C7 119.2(2)
C8 C7 C6 121.0(2)
C8 C7 H7 119.5
C6 C7 H7 119.5
C7 C8 C9 119.3(2)
C7 C8 H8 120.3
C9 C8 H8 120.3
O1 C9 C10 122.70(18)
O1 C9 C8 116.24(18)
C10 C9 C8 121.0(2)
C9 C10 C5 118.77(19)
C9 C10 C4 119.63(19)
C5 C10 C4 121.58(19)
C12 C11 C16 119.3(2)
C12 C11 C2 120.91(19)
C16 C11 C2 119.70(18)
C13 C12 C11 119.8(2)
C13 C12 H12 120.1
C11 C12 H12 120.1
C14 C13 C12 120.7(2)
C14 C13 H13 119.6
C12 C13 H13 119.6
C13 C14 C15 119.7(2)
C13 C14 H14 120.2
C15 C14 H14 120.2
C16 C15 C14 119.8(2)
C16 C15 H15 120.1
C14 C15 H15 120.1
C15 C16 C11 120.74(19)
C15 C16 H16 119.6
C11 C16 H16 119.6
N2 C21 C22 111.05(16)
N2 C21 H21A 109.4
C22 C21 H21A 109.4
N2 C21 H21B 109.4
C22 C21 H21B 109.4
H21A C21 H21B 108
N1 C22 C21 110.13(18)
N1 C22 H22A 109.6
C21 C22 H22A 109.6
N1 C22 H22B 109.6
C21 C22 H22B 109.6
H22A C22 H22B 108.1
N2 C23 C24 110.06(17)
N2 C23 H23A 109.6
C24 C23 H23A 109.6
N2 C23 H23B 109.6
C24 C23 H23B 109.6
H23A C23 H23B 108.2
N1 C24 C23 111.08(17)
N1 C24 H24A 109.4
C23 C24 H24A 109.4
N1 C24 H24B 109.4
C23 C24 H24B 109.4
H24A C24 H24B 108
N2 C25 C26 110.49(17)
N2 C25 H25A 109.6
C26 C25 H25A 109.6
N2 C25 H25B 109.6
C26 C25 H25B 109.6
H25A C25 H25B 108.1
N1 C26 C25 110.39(17)
N1 C26 H26A 109.6
C25 C26 H26A 109.6
N1 C26 H26B 109.6
C25 C26 H26B 109.6
H26A C26 H26B 108.1
C24 N1 C22 108.14(17)
C24 N1 C26 108.46(17)
C22 N1 C26 107.86(18)
C21 N2 C25 108.07(16)
C21 N2 C23 108.40(18)
C25 N2 C23 108.79(16)
C9 O1 C2 119.20(16)
C6 O2 H6 113.8(14)
C3 O3 H3 112.3(15)

loop_
_geom_bond_atom_site_label_1
_geom_bond_atom_site_label_2
_geom_bond_distance
C2 C3 1.362(3)
C2 O1 1.374(2)
C2 C11 1.475(3)
C3 O3 1.355(2)
C3 C4 1.457(3)
C4 O4 1.241(2)
C4 C10 1.465(3)
C5 C6 1.375(3)
C5 C10 1.414(3)
C5 H5 0.95
C6 O2 1.361(3)
C6 C7 1.406(3)
C7 C8 1.372(3)
C7 H7 0.95
C8 C9 1.397(3)
C8 H8 0.95
C9 O1 1.369(2)
C9 C10 1.382(3)
C11 C12 1.390(3)
C11 C16 1.398(3)
C12 C13 1.388(3)
C12 H12 0.95
C13 C14 1.386(3)
C13 H13 0.95
C14 C15 1.392(3)
C14 H14 0.95
C15 C16 1.380(3)
C15 H15 0.95
C16 H16 0.95
C21 N2 1.468(3)
C21 C22 1.544(3)
C21 H21A 0.99
C21 H21B 0.99
C22 N1 1.479(3)
C22 H22A 0.99
C22 H22B 0.99
C23 N2 1.477(3)
C23 C24 1.542(3)
C23 H23A 0.99
C23 H23B 0.99
C24 N1 1.478(3)
C24 H24A 0.99
C24 H24B 0.99
C25 N2 1.476(3)
C25 C26 1.547(3)
C25 H25A 0.99
C25 H25B 0.99
C26 N1 1.483(3)
C26 H26A 0.99
C26 H26B 0.99
O2 H6 0.97(2)
O3 H3 0.87(3)

loop_
_geom_hbond_atom_site_label_D
_geom_hbond_atom_site_label_H
_geom_hbond_atom_site_label_A
_geom_hbond_distance_DH
_geom_hbond_distance_HA
_geom_hbond_distance_DA
_geom_hbond_angle_DHA
_geom_hbond_site_symmetry_A
O2 H6 N1 0.97(2) 1.75(3) 2.703(2) 168(2) 4_456
O3 H3 N2 0.87(3) 1.87(2) 2.711(2) 162(2) .

loop_
_geom_torsion_atom_site_label_1
_geom_torsion_atom_site_label_2
_geom_torsion_atom_site_label_3
_geom_torsion_atom_site_label_4
_geom_torsion
O1 C2 C3 O3 -176.00(17)
C11 C2 C3 O3 3.8(3)
O1 C2 C3 C4 1.9(3)
C11 C2 C3 C4 -178.3(2)
O3 C3 C4 O4 -2.5(3)
C2 C3 C4 O4 179.67(19)
O3 C3 C4 C10 177.57(18)
C2 C3 C4 C10 -0.3(3)
C10 C5 C6 O2 -176.77(19)
C10 C5 C6 C7 2.3(3)
O2 C6 C7 C8 176.54(19)
C5 C6 C7 C8 -2.6(3)
C6 C7 C8 C9 1.0(3)
C7 C8 C9 O1 179.1(2)
C7 C8 C9 C10 0.9(3)
O1 C9 C10 C5 -179.20(18)
C8 C9 C10 C5 -1.2(3)
O1 C9 C10 C4 -0.7(3)
C8 C9 C10 C4 177.3(2)
C6 C5 C10 C9 -0.5(3)
C6 C5 C10 C4 -179.0(2)
O4 C4 C10 C9 179.7(2)
C3 C4 C10 C9 -0.3(3)
O4 C4 C10 C5 -1.8(3)
C3 C4 C10 C5 178.19(18)
C3 C2 C11 C12 46.5(3)
O1 C2 C11 C12 -133.69(19)
C3 C2 C11 C16 -136.5(2)
O1 C2 C11 C16 43.4(3)
C16 C11 C12 C13 0.7(3)
C2 C11 C12 C13 177.74(19)
C11 C12 C13 C14 0.3(3)
C12 C13 C14 C15 -0.9(3)
C13 C14 C15 C16 0.5(3)
C14 C15 C16 C11 0.5(3)
C12 C11 C16 C15 -1.1(3)
C2 C11 C16 C15 -178.21(18)
N2 C21 C22 N1 -5.2(3)
N2 C23 C24 N1 -5.2(2)
N2 C25 C26 N1 -4.9(3)
C23 C24 N1 C22 61.5(2)
C23 C24 N1 C26 -55.2(2)
C21 C22 N1 C24 -55.3(2)
C21 C22 N1 C26 61.8(2)
C25 C26 N1 C24 60.9(2)
C25 C26 N1 C22 -56.0(2)
C22 C21 N2 C25 -55.9(2)
C22 C21 N2 C23 61.8(2)
C26 C25 N2 C21 61.6(2)
C26 C25 N2 C23 -55.9(2)
C24 C23 N2 C21 -55.6(2)
C24 C23 N2 C25 61.7(2)
C10 C9 O1 C2 2.2(3)
C8 C9 O1 C2 -175.87(19)
C3 C2 O1 C9 -2.8(3)
C11 C2 O1 C9 177.34(17)

loop_
_cod_related_entry_id
_cod_related_entry_database
_cod_related_entry_code
1 ChemSpider 30661412
